data_7238641
loop_
_publ_author_name
'Selvakumar, P. M.'
'Jebaraj, P. Yowan'
'Sahoo, Jashobanta'
'Suresh, E.'
'Prathap, K. Jeya'
'Kureshy, R. I.'
'Subramanian, P. S.'

_publ_section_title
;
 The first bromide ion directed double helicate and its role in catalysis
;
_journal_issue 20
_journal_name_full 'RSC Advances'
_journal_page_first 7689
_journal_paper_doi 10.1039/c2ra20507f
_journal_volume 2
_journal_year 2012
_chemical_formula_sum 'C25 H28 Br4 N4'
_chemical_formula_weight 704.15
_space_group_IT_number 50
_space_group_name_Hall '-P 2ab 2b'
_space_group_name_H-M_alt 'P b a n :2'
_symmetry_cell_setting orthorhombic
_symmetry_space_group_name_H-M 'P b a n :2'
_atom_sites_solution_hydrogens geom
_atom_sites_solution_primary direct
_atom_sites_solution_secondary difmap
_audit_creation_method SHELXL-97
_cell_angle_alpha 90.00
_cell_angle_beta 90.00
_cell_angle_gamma 90.00
_cell_formula_units_Z 4
_cell_length_a 17.826(5)
_cell_length_b 12.506(3)
_cell_length_c 12.588(3)
_cell_measurement_reflns_used 3266
_cell_measurement_temperature 293(2)
_cell_measurement_theta_max 24.18
_cell_measurement_theta_min 2.29
_cell_volume 2806.3(12)
_computing_cell_refinement 'BRUKER SMART'
_computing_data_collection 'BRUKER SMART'
_computing_data_reduction 'BRUKER SAINT'
_computing_molecular_graphics ORTEP
_computing_structure_refinement 'SHELXL-97 (Sheldrick, 1997)'
_computing_structure_solution 'SHELXS-97 (Sheldrick, 1990)'
_diffrn_ambient_temperature 293(2)
_diffrn_measured_fraction_theta_full 0.853
_diffrn_measured_fraction_theta_max 0.853
_diffrn_measurement_device_type 'BRUKER SMART APEX CCD DIFFRACTOMETER'
_diffrn_measurement_method 'OMEGA-PHI SCAN'
_diffrn_radiation_monochromator graphite
_diffrn_radiation_source 'fine-focus sealed tube'
_diffrn_radiation_type MoK\a
_diffrn_radiation_wavelength 0.71073
_diffrn_reflns_av_R_equivalents 0.0718
_diffrn_reflns_av_sigmaI/netI 0.0702
_diffrn_reflns_limit_h_max 22
_diffrn_reflns_limit_h_min -20
_diffrn_reflns_limit_k_max 14
_diffrn_reflns_limit_k_min -16
_diffrn_reflns_limit_l_max 14
_diffrn_reflns_limit_l_min -16
_diffrn_reflns_number 15615
_diffrn_reflns_theta_full 28.22
_diffrn_reflns_theta_max 28.22
_diffrn_reflns_theta_min 1.62
_exptl_absorpt_coefficient_mu 5.756
_exptl_absorpt_correction_T_max 0.5923
_exptl_absorpt_correction_T_min 0.2074
_exptl_absorpt_correction_type multi-scan
_exptl_absorpt_process_details 'BRUKER SADABS'
_exptl_crystal_colour COLOURLESS
_exptl_crystal_density_diffrn 1.667
_exptl_crystal_density_method 'not measured'
_exptl_crystal_description BLOCKS
_exptl_crystal_F_000 1384
_exptl_crystal_size_max 0.70
_exptl_crystal_size_mid 0.65
_exptl_crystal_size_min 0.20
_refine_diff_density_max 2.101
_refine_diff_density_min -0.807
_refine_diff_density_rms 0.156
_refine_ls_extinction_method none
_refine_ls_goodness_of_fit_ref 1.049
_refine_ls_hydrogen_treatment constr
_refine_ls_matrix_type full
_refine_ls_number_parameters 151
_refine_ls_number_reflns 3322
_refine_ls_number_restraints 0
_refine_ls_restrained_S_all 1.049
_refine_ls_R_factor_all 0.1048
_refine_ls_R_factor_gt 0.0614
_refine_ls_shift/su_max 0.000
_refine_ls_shift/su_mean 0.000
_refine_ls_structure_factor_coef Fsqd
_refine_ls_weighting_details 'calc w=1/[\s^2^(Fo^2^)+(0.1018P)^2^+4.2707P] where P=(Fo^2^+2Fc^2^)/3'
_refine_ls_weighting_scheme calc
_refine_ls_wR_factor_gt 0.1740
_refine_ls_wR_factor_ref 0.1936
_reflns_number_gt 2071
_reflns_number_total 3322
_reflns_threshold_expression >2sigma(I)
_cod_data_source_file c2ra20507f.txt
_cod_data_source_block hbrrf
_cod_depositor_comments
;
The following automatic conversions were performed:

data item '_exptl_absorpt_correction_type' value 'MULTI-SCAN' was
changed to 'multi-scan' in accordance with the
/home/saulius/struct/COD-crude-data/automatic-downloads/DataCite-retrospective/RSC/depositions/lib/dictionaries/cif_core.dic
dictionary named 'cif_core.dic' version 2.4.2 last updated on
2011-04-26.

Automatic conversion script
Id: cif_fix_values 6909 2019-04-08 15:41:33Z antanas 
;
_cod_original_cell_volume 2806.4(12)
_cod_original_sg_symbol_H-M Pban
_cod_database_code 7238641

loop_
_symmetry_equiv_pos_as_xyz
'x, y, z'
'-x+1/2, -y+1/2, z'
'-x+1/2, y, -z'
'x, -y+1/2, -z'
'-x, -y, -z'
'x-1/2, y-1/2, -z'
'x-1/2, -y, z'
'-x, y-1/2, z'

loop_
_atom_site_label
_atom_site_type_symbol
_atom_site_fract_x
_atom_site_fract_y
_atom_site_fract_z
_atom_site_U_iso_or_equiv
_atom_site_adp_type
_atom_site_occupancy
_atom_site_calc_flag
_atom_site_refinement_flags
Br1 Br 0.38783(4) 0.43617(5) 0.77676(6) 0.0446(3) Uani 1 d .
Br3 Br 0.40404(8) 0.7500 0.0000 0.0723(4) Uani 1 d S
Br2 Br 0.62218(6) 0.7500 0.5000 0.0500(3) Uani 1 d S
N1 N 0.6254(3) 0.8448(5) 0.2673(4) 0.0423(13) Uani 1 d .
H1C H 0.6261 0.8151 0.3290 0.051 Uiso 1 calc R
N2 N 0.4683(3) 0.7119(4) 0.2411(4) 0.0359(12) Uani 1 d .
H2A H 0.4496 0.7169 0.1748 0.043 Uiso 1 calc R
H2B H 0.5090 0.6693 0.2383 0.043 Uiso 1 calc R
C1 C 0.6907(4) 0.8754(6) 0.2244(5) 0.0508(18) Uani 1 d .
H1 H 0.7356 0.8638 0.2602 0.061 Uiso 1 calc R
C2 C 0.6904(5) 0.9243(7) 0.1267(6) 0.063(2) Uani 1 d .
H2 H 0.7353 0.9458 0.0958 0.075 Uiso 1 calc R
C3 C 0.6237(5) 0.9414(7) 0.0744(6) 0.066(2) Uani 1 d .
H3 H 0.6232 0.9747 0.0083 0.080 Uiso 1 calc R
C4 C 0.5571(4) 0.9083(6) 0.1216(5) 0.0518(18) Uani 1 d .
H4 H 0.5115 0.9200 0.0877 0.062 Uiso 1 calc R
C5 C 0.5593(4) 0.8577(5) 0.2196(5) 0.0365(14) Uani 1 d .
C6 C 0.4916(4) 0.8203(5) 0.2775(5) 0.0404(15) Uani 1 d .
H6A H 0.4508 0.8703 0.2659 0.049 Uiso 1 calc R
H6B H 0.5021 0.8183 0.3530 0.049 Uiso 1 calc R
C7 C 0.4113(3) 0.6617(5) 0.3111(5) 0.0338(13) Uani 1 d .
C8 C 0.4335(4) 0.6134(5) 0.4020(5) 0.0410(15) Uani 1 d .
H8 H 0.4838 0.6141 0.4215 0.049 Uiso 1 calc R
C9 C 0.3809(4) 0.5630(5) 0.4659(5) 0.0433(16) Uani 1 d .
H9 H 0.3959 0.5297 0.5284 0.052 Uiso 1 calc R
C10 C 0.3065(3) 0.5621(4) 0.4369(5) 0.0344(13) Uani 1 d .
C11 C 0.2851(4) 0.6132(6) 0.3442(5) 0.0470(16) Uani 1 d .
H11 H 0.2349 0.6130 0.3240 0.056 Uiso 1 calc R
C12 C 0.3374(4) 0.6647(6) 0.2815(5) 0.0448(16) Uani 1 d .
H12 H 0.3228 0.7006 0.2202 0.054 Uiso 1 calc R
C13 C 0.2500 0.4968(7) 0.5000 0.050(3) Uani 1 d S
H13A H 0.2228 0.4510 0.4512 0.060 Uiso 0.50 calc PR
H13B H 0.2772 0.4510 0.5488 0.060 Uiso 0.50 calc PR

loop_
_atom_site_aniso_label
_atom_site_aniso_U_11
_atom_site_aniso_U_22
_atom_site_aniso_U_33
_atom_site_aniso_U_23
_atom_site_aniso_U_13
_atom_site_aniso_U_12
Br1 0.0367(4) 0.0445(4) 0.0524(4) -0.0037(3) 0.0049(3) 0.0001(3)
Br3 0.0726(9) 0.1085(11) 0.0359(6) 0.0101(6) 0.000 0.000
Br2 0.0635(7) 0.0494(6) 0.0371(5) 0.0094(4) 0.000 0.000
N1 0.052(4) 0.043(3) 0.031(3) 0.004(2) 0.003(2) -0.005(3)
N2 0.034(3) 0.043(3) 0.031(3) 0.007(2) 0.008(2) 0.000(2)
C1 0.036(4) 0.066(5) 0.050(4) 0.003(4) 0.000(3) -0.015(3)
C2 0.050(5) 0.091(6) 0.046(4) 0.003(4) 0.009(3) -0.027(4)
C3 0.069(6) 0.092(6) 0.038(4) 0.022(4) 0.005(3) -0.025(4)
C4 0.055(5) 0.063(5) 0.037(3) 0.010(3) -0.006(3) -0.012(4)
C5 0.040(4) 0.032(3) 0.037(3) 0.000(2) 0.010(3) -0.004(3)
C6 0.043(4) 0.032(3) 0.046(4) 0.005(3) 0.015(3) 0.000(3)
C7 0.034(3) 0.033(3) 0.034(3) 0.002(2) 0.008(2) -0.005(2)
C8 0.032(4) 0.052(4) 0.038(3) 0.014(3) -0.003(3) -0.003(3)
C9 0.041(4) 0.055(4) 0.034(3) 0.012(3) 0.006(3) -0.003(3)
C10 0.032(3) 0.027(3) 0.044(3) -0.003(3) 0.015(3) 0.000(2)
C11 0.021(3) 0.061(4) 0.059(4) 0.013(3) 0.005(3) 0.004(3)
C12 0.032(4) 0.054(4) 0.048(4) 0.016(3) 0.003(3) 0.006(3)
C13 0.050(6) 0.028(4) 0.072(6) 0.000 0.033(5) 0.000

loop_
_atom_type_symbol
_atom_type_description
_atom_type_scat_dispersion_real
_atom_type_scat_dispersion_imag
_atom_type_scat_source
C C 0.0033 0.0016 'International Tables Vol C Tables 4.2.6.8 and 6.1.1.4'
H H 0.0000 0.0000 'International Tables Vol C Tables 4.2.6.8 and 6.1.1.4'
N N 0.0061 0.0033 'International Tables Vol C Tables 4.2.6.8 and 6.1.1.4'
Br Br -0.2901 2.4595 'International Tables Vol C Tables 4.2.6.8 and 6.1.1.4'

loop_
_geom_angle_atom_site_label_1
_geom_angle_atom_site_label_2
_geom_angle_atom_site_label_3
_geom_angle
_geom_angle_site_symmetry_1
C5 N1 C1 123.5(6) .
C5 N1 H1C 118.2 .
C1 N1 H1C 118.2 .
C7 N2 C6 113.1(4) .
C7 N2 H2A 109.0 .
C6 N2 H2A 109.0 .
C7 N2 H2B 109.0 .
C6 N2 H2B 109.0 .
H2A N2 H2B 107.8 .
N1 C1 C2 118.9(7) .
N1 C1 H1 120.5 .
C2 C1 H1 120.5 .
C1 C2 C3 120.2(7) .
C1 C2 H2 119.9 .
C3 C2 H2 119.9 .
C2 C3 C4 119.1(7) .
C2 C3 H3 120.4 .
C4 C3 H3 120.4 .
C5 C4 C3 119.5(7) .
C5 C4 H4 120.3 .
C3 C4 H4 120.3 .
N1 C5 C4 118.8(6) .
N1 C5 C6 117.3(5) .
C4 C5 C6 123.9(6) .
C5 C6 N2 111.2(5) .
C5 C6 H6A 109.4 .
N2 C6 H6A 109.4 .
C5 C6 H6B 109.4 .
N2 C6 H6B 109.4 .
H6A C6 H6B 108.0 .
C8 C7 C12 121.6(6) .
C8 C7 N2 119.3(5) .
C12 C7 N2 119.0(5) .
C7 C8 C9 119.6(6) .
C7 C8 H8 120.2 .
C9 C8 H8 120.2 .
C10 C9 C8 120.1(6) .
C10 C9 H9 120.0 .
C8 C9 H9 120.0 .
C9 C10 C11 119.1(6) .
C9 C10 C13 120.2(5) .
C11 C10 C13 120.4(5) .
C12 C11 C10 120.7(6) .
C12 C11 H11 119.7 .
C10 C11 H11 119.7 .
C7 C12 C11 118.8(6) .
C7 C12 H12 120.6 .
C11 C12 H12 120.6 .
C10 C13 C10 115.1(7) 3_556
C10 C13 H13A 108.5 3_556
C10 C13 H13A 108.5 .
C10 C13 H13B 108.5 3_556
C10 C13 H13B 108.5 .
H13A C13 H13B 107.5 .

loop_
_geom_bond_atom_site_label_1
_geom_bond_atom_site_label_2
_geom_bond_distance
_geom_bond_site_symmetry_2
N1 C5 1.332(8) .
N1 C1 1.341(9) .
N1 H1C 0.8600 .
N2 C7 1.485(7) .
N2 C6 1.491(8) .
N2 H2A 0.9000 .
N2 H2B 0.9000 .
C1 C2 1.374(10) .
C1 H1 0.9300 .
C2 C3 1.375(11) .
C2 H2 0.9300 .
C3 C4 1.390(11) .
C3 H3 0.9300 .
C4 C5 1.387(9) .
C4 H4 0.9300 .
C5 C6 1.485(8) .
C6 H6A 0.9700 .
C6 H6B 0.9700 .
C7 C8 1.353(8) .
C7 C12 1.368(9) .
C8 C9 1.388(9) .
C8 H8 0.9300 .
C9 C10 1.375(9) .
C9 H9 0.9300 .
C10 C11 1.384(9) .
C10 C13 1.521(7) .
C11 C12 1.382(9) .
C11 H11 0.9300 .
C12 H12 0.9300 .
C13 C10 1.521(7) 3_556
C13 H13A 0.9700 .
C13 H13B 0.9700 .
